data_4071024
loop_
_publ_author_name
'Mothes, Emmanuelle'
'Sentets, Stephane'
'Luquin, Maria Asuncion'
'Mathieu, Ren\'e'
'Lugan, No\"el'
'Lavigne, Guy'

_publ_section_title
;
 New Insight into the Reactivity of Pyridine-Functionalized Phosphine
 Complexes of Ruthenium(II) with Respect to Olefin Metathesis and Transfer
 Hydrogenation
;
_journal_issue 6
_journal_name_full Organometallics
_journal_page_first 1193
_journal_paper_doi 10.1021/om7012106
_journal_volume 27
_journal_year 2008
_chemical_formula_moiety 'C40 H31 Cl2 N P2 Ru, C H2 Cl2 '
_chemical_formula_sum 'C41 H45 Cl4 N P2 Ru'
_chemical_formula_weight 856.59
_chemical_name_systematic
;
 ?
;
_space_group_IT_number 14
_symmetry_cell_setting monoclinic
_symmetry_Int_Tables_number 14
_symmetry_space_group_name_Hall '-P 2yn'
_symmetry_space_group_name_H-M 'P 1 21/n 1'
_atom_sites_solution_hydrogens geom
_atom_sites_solution_primary direct
_atom_sites_solution_secondary difmap
_audit_creation_date 2007-11-21T11:04:11-00:00
_audit_creation_method 'WinGX routine CIF_UPDATE'
_cell_angle_alpha 90
_cell_angle_beta 96.651(5)
_cell_angle_gamma 90
_cell_formula_units_Z 4
_cell_length_a 13.014(5)
_cell_length_b 16.287(5)
_cell_length_c 18.698(5)
_cell_measurement_reflns_used 9999
_cell_measurement_temperature 180(2)
_cell_measurement_theta_max 32.16
_cell_measurement_theta_min 3.22
_cell_measurement_wavelength 0.71073
_cell_volume 3937(2)
_computing_structure_refinement 'SHELXL-97 (Sheldrick, 1997)'
_diffrn_ambient_temperature 180(2)
_diffrn_measured_fraction_theta_full 0.936
_diffrn_measured_fraction_theta_max 0.936
_diffrn_measurement_device_type 'Stoe IPDS'
_diffrn_measurement_method 'omega/theta scan'
_diffrn_radiation_monochromator graphite
_diffrn_radiation_probe x-ray
_diffrn_radiation_type MoK\a
_diffrn_radiation_wavelength 0.71073
_diffrn_reflns_av_R_equivalents 0
_diffrn_reflns_av_unetI/netI 0.3379
_diffrn_reflns_limit_h_max 19
_diffrn_reflns_limit_h_min -19
_diffrn_reflns_limit_k_max 23
_diffrn_reflns_limit_k_min 0
_diffrn_reflns_limit_l_max 27
_diffrn_reflns_limit_l_min 0
_diffrn_reflns_number 12968
_diffrn_reflns_theta_full 32.16
_diffrn_reflns_theta_max 32.16
_diffrn_reflns_theta_min 3.22
_diffrn_standards_decay_% 0
_diffrn_standards_interval_count 0
_diffrn_standards_number 0
_exptl_absorpt_coefficient_mu 0.782
_exptl_absorpt_correction_T_max 0.9254
_exptl_absorpt_correction_T_min 0.5852
_exptl_absorpt_correction_type refdelf
_exptl_absorpt_process_details
;
        Parkin S,Moezzi B & Hope H, (1995) J. Appl. Cryst. 28, 53-56
        Cubic fit to sin(theta)/lambda - 24 parameters
;
_exptl_crystal_colour orange
_exptl_crystal_density_diffrn 1.445
_exptl_crystal_density_method 'not measured'
_exptl_crystal_description block
_exptl_crystal_F_000 1760
_exptl_crystal_size_max 0.3
_exptl_crystal_size_mid 0.3
_exptl_crystal_size_min 0.1
_refine_diff_density_max 1.123
_refine_diff_density_min -0.651
_refine_diff_density_rms 0.147
_refine_ls_extinction_method none
_refine_ls_goodness_of_fit_ref 0.813
_refine_ls_hydrogen_treatment riding
_refine_ls_matrix_type full
_refine_ls_number_parameters 442
_refine_ls_number_reflns 12968
_refine_ls_number_restraints 0
_refine_ls_restrained_S_all 0.813
_refine_ls_R_factor_all 0.2197
_refine_ls_R_factor_gt 0.0807
_refine_ls_shift/su_max 0.001
_refine_ls_shift/su_mean 0
_refine_ls_structure_factor_coef Fsqd
_refine_ls_weighting_details 'calc w=1/[\s^2^(Fo^2^)+(0.0158P)^2^+0.0000P] where P=(Fo^2^+2Fc^2^)/3'
_refine_ls_weighting_scheme calc
_refine_ls_wR_factor_gt 0.1243
_refine_ls_wR_factor_ref 0.1638
_reflns_number_gt 4277
_reflns_number_total 12968
_reflns_threshold_expression >2sigma(I)
_cod_data_source_file om7012106-file008.cif
_cod_data_source_block complex_42b_cis
_cod_original_sg_symbol_H-M 'P 21/n'
_cod_database_code 4071024

loop_
_symmetry_equiv_pos_as_xyz
'x, y, z'
'-x+1/2, y+1/2, -z+1/2'
'-x, -y, -z'
'x-1/2, -y-1/2, z-1/2'

loop_
_atom_site_label
_atom_site_type_symbol
_atom_site_fract_x
_atom_site_fract_y
_atom_site_fract_z
_atom_site_U_iso_or_equiv
_atom_site_adp_type
_atom_site_occupancy
_atom_site_symmetry_multiplicity
_atom_site_calc_flag
_atom_site_refinement_flags
C1 C 0.3313(5) 0.8302(4) 0.1967(3) 0.0245(15) Uani 1 1 d .
H1A H 0.2803 0.7876 0.1841 0.029 Uiso 1 1 calc R
H1B H 0.3739 0.8349 0.1575 0.029 Uiso 1 1 calc R
C11 C 0.5493(5) 0.9578(4) 0.1840(3) 0.0251(15) Uani 1 1 d .
C12 C 0.6087(5) 0.8969(4) 0.2178(4) 0.0292(16) Uani 1 1 d .
H12 H 0.6227 0.8977 0.2677 0.035 Uiso 1 1 calc R
C13 C 0.6481(6) 0.8346(5) 0.1799(4) 0.0407(19) Uani 1 1 d .
H13 H 0.6889 0.794 0.2039 0.049 Uiso 1 1 calc R
C14 C 0.6266(6) 0.8328(5) 0.1056(4) 0.041(2) Uani 1 1 d .
H14 H 0.6547 0.7912 0.0798 0.049 Uiso 1 1 calc R
C15 C 0.5628(6) 0.8928(4) 0.0681(4) 0.0384(19) Uani 1 1 d .
H15 H 0.5461 0.8907 0.0184 0.046 Uiso 1 1 calc R
C16 C 0.5266(5) 0.9547(4) 0.1090(4) 0.0276(15) Uani 1 1 d .
H16 H 0.4856 0.9958 0.0859 0.033 Uiso 1 1 calc R
C21 C 0.5881(5) 1.0735(4) 0.3039(3) 0.0229(14) Uani 1 1 d .
C22 C 0.6926(6) 1.0665(4) 0.2970(4) 0.0407(19) Uani 1 1 d .
H22 H 0.7136 1.0415 0.2564 0.049 Uiso 1 1 calc R
C23 C 0.7657(5) 1.0964(4) 0.3499(4) 0.042(2) Uani 1 1 d .
H23 H 0.8355 1.0943 0.3438 0.051 Uiso 1 1 calc R
C24 C 0.7348(6) 1.1298(4) 0.4125(4) 0.041(2) Uani 1 1 d .
H24 H 0.7842 1.1459 0.4498 0.049 Uiso 1 1 calc R
C25 C 0.6350(6) 1.1386(4) 0.4190(4) 0.0362(18) Uani 1 1 d .
H25 H 0.6147 1.1628 0.4602 0.043 Uiso 1 1 calc R
C26 C 0.5600(5) 1.1118(4) 0.3644(3) 0.0278(16) Uani 1 1 d .
H26 H 0.4903 1.1199 0.369 0.033 Uiso 1 1 calc R
C31 C 0.4670(5) 1.1227(4) 0.1736(3) 0.0206(14) Uani 1 1 d .
C32 C 0.5527(6) 1.1515(4) 0.1426(3) 0.0338(17) Uani 1 1 d .
H32 H 0.6163 1.1251 0.1511 0.041 Uiso 1 1 calc R
C33 C 0.5405(7) 1.2217(4) 0.0977(4) 0.041(2) Uani 1 1 d .
H33 H 0.5967 1.2419 0.0766 0.05 Uiso 1 1 calc R
C34 C 0.4465(6) 1.2602(5) 0.0850(4) 0.0389(19) Uani 1 1 d .
H34 H 0.4385 1.306 0.0552 0.047 Uiso 1 1 calc R
C35 C 0.3655(6) 1.2310(4) 0.1164(3) 0.0330(17) Uani 1 1 d .
H35 H 0.3019 1.2575 0.1078 0.04 Uiso 1 1 calc R
C36 C 0.3740(5) 1.1630(4) 0.1607(3) 0.0252(15) Uani 1 1 d .
H36 H 0.3169 1.1446 0.1818 0.03 Uiso 1 1 calc R
C41 C 0.2529(5) 0.9746(4) 0.1164(3) 0.0217(14) Uani 1 1 d .
C42 C 0.2382(5) 0.9125(4) 0.0523(3) 0.0318(17) Uani 1 1 d .
H42A H 0.2932 0.872 0.0579 0.038 Uiso 1 1 calc R
H42B H 0.1728 0.8839 0.0528 0.038 Uiso 1 1 calc R
C43 C 0.2394(6) 0.9565(5) -0.0185(4) 0.042(2) Uani 1 1 d .
H43A H 0.2291 0.9168 -0.0574 0.051 Uiso 1 1 calc R
H43B H 0.3067 0.9816 -0.02 0.051 Uiso 1 1 calc R
C44 C 0.1566(6) 1.0221(5) -0.0302(4) 0.051(2) Uani 1 1 d .
H44A H 0.0889 0.9965 -0.0339 0.061 Uiso 1 1 calc R
H44B H 0.1628 1.0506 -0.075 0.061 Uiso 1 1 calc R
C45 C 0.1667(6) 1.0837(4) 0.0319(3) 0.0399(19) Uani 1 1 d .
H45A H 0.2308 1.114 0.0321 0.048 Uiso 1 1 calc R
H45B H 0.1099 1.1226 0.0253 0.048 Uiso 1 1 calc R
C46 C 0.1654(5) 1.0393(4) 0.1040(3) 0.0322(17) Uani 1 1 d .
H46A H 0.0991 1.0123 0.1049 0.039 Uiso 1 1 calc R
H46B H 0.1735 1.0791 0.1428 0.039 Uiso 1 1 calc R
C51 C 0.1365(5) 0.8979(4) 0.2321(3) 0.0202(14) Uani 1 1 d .
C52 C 0.0668(5) 0.8481(4) 0.1765(3) 0.0274(16) Uani 1 1 d .
H52A H 0.1047 0.8015 0.1607 0.033 Uiso 1 1 calc R
H52B H 0.0446 0.882 0.135 0.033 Uiso 1 1 calc R
C53 C -0.0276(5) 0.8182(4) 0.2113(3) 0.0328(17) Uani 1 1 d .
H53A H -0.0743 0.7898 0.1753 0.039 Uiso 1 1 calc R
H53B H -0.005 0.7791 0.249 0.039 Uiso 1 1 calc R
C54 C -0.0859(5) 0.8877(4) 0.2432(4) 0.0341(17) Uani 1 1 d .
H54A H -0.1195 0.9211 0.2043 0.041 Uiso 1 1 calc R
H54B H -0.1395 0.8645 0.269 0.041 Uiso 1 1 calc R
C55 C -0.0167(5) 0.9423(4) 0.2940(4) 0.0364(18) Uani 1 1 d .
H55A H 0.0082 0.9115 0.3369 0.044 Uiso 1 1 calc R
H55B H -0.0563 0.9886 0.3084 0.044 Uiso 1 1 calc R
C56 C 0.0753(4) 0.9735(4) 0.2579(3) 0.0257(15) Uani 1 1 d .
H56A H 0.1204 1.0062 0.2917 0.031 Uiso 1 1 calc R
H56B H 0.0511 1.0078 0.217 0.031 Uiso 1 1 calc R
C62 C 0.3976(4) 0.8065(4) 0.2639(3) 0.0208(14) Uani 1 1 d .
C63 C 0.4302(5) 0.7255(4) 0.2756(3) 0.0295(16) Uani 1 1 d .
H63 H 0.4084 0.6847 0.2424 0.035 Uiso 1 1 calc R
C64 C 0.4950(5) 0.7066(4) 0.3369(4) 0.0352(18) Uani 1 1 d .
H64 H 0.5164 0.6527 0.3456 0.042 Uiso 1 1 calc R
C65 C 0.5280(5) 0.7673(4) 0.3850(3) 0.0296(16) Uani 1 1 d .
C66 C 0.5975(6) 0.7529(5) 0.4489(4) 0.041(2) Uani 1 1 d .
H66 H 0.6208 0.6999 0.4597 0.05 Uiso 1 1 calc R
C67 C 0.6299(6) 0.8151(5) 0.4935(4) 0.043(2) Uani 1 1 d .
H67 H 0.6755 0.8041 0.5344 0.051 Uiso 1 1 calc R
C68 C 0.5971(5) 0.8942(4) 0.4802(3) 0.0340(18) Uani 1 1 d .
H68 H 0.6215 0.936 0.5116 0.041 Uiso 1 1 calc R
C69 C 0.5284(5) 0.9125(4) 0.4206(4) 0.0308(16) Uani 1 1 d .
H69 H 0.5049 0.966 0.413 0.037 Uiso 1 1 calc R
C70 C 0.4930(5) 0.8498(4) 0.3707(3) 0.0254(15) Uani 1 1 d .
C300 C 0.8964(6) 0.9208(4) 0.5573(3) 0.043(2) Uani 1 1 d .
H30A H 0.939 0.9662 0.577 0.051 Uiso 1 1 calc R
H30B H 0.8305 0.9242 0.5767 0.051 Uiso 1 1 calc R
N1 N 0.4263(4) 0.8671(3) 0.3105(3) 0.0204(11) Uani 1 1 d .
P1 P 0.48480(12) 1.03457(10) 0.23692(8) 0.0210(4) Uani 1 1 d .
P2 P 0.26484(12) 0.92857(10) 0.20760(8) 0.0198(4) Uani 1 1 d .
Cl1 Cl 0.26779(12) 0.93401(10) 0.39748(8) 0.0266(4) Uani 1 1 d .
Cl2 Cl 0.28606(12) 1.11628(9) 0.31690(8) 0.0254(4) Uani 1 1 d .
Cl10 Cl 0.87521(18) 0.93042(14) 0.46258(10) 0.0593(6) Uani 1 1 d .
Cl20 Cl 0.95627(17) 0.82947(13) 0.58422(11) 0.0545(6) Uani 1 1 d .
Ru1 Ru 0.36026(4) 0.98346(3) 0.30047(3) 0.01971(13) Uani 1 1 d .

loop_
_atom_site_aniso_label
_atom_site_aniso_U_11
_atom_site_aniso_U_22
_atom_site_aniso_U_33
_atom_site_aniso_U_23
_atom_site_aniso_U_13
_atom_site_aniso_U_12
C1 0.023(4) 0.029(4) 0.020(3) -0.011(3) -0.005(3) 0.002(3)
C11 0.025(4) 0.023(4) 0.029(4) -0.002(3) 0.006(3) -0.010(3)
C12 0.034(4) 0.030(4) 0.023(4) -0.006(3) 0.002(3) 0.006(3)
C13 0.033(5) 0.045(5) 0.045(5) 0.005(4) 0.009(4) -0.005(4)
C14 0.038(5) 0.043(5) 0.046(5) -0.014(4) 0.022(4) 0.001(4)
C15 0.046(5) 0.046(5) 0.026(4) -0.004(4) 0.014(3) 0.006(4)
C16 0.022(4) 0.027(4) 0.035(4) -0.001(3) 0.006(3) -0.003(3)
C21 0.019(4) 0.021(3) 0.028(4) 0.000(3) -0.005(3) 0.002(3)
C22 0.047(5) 0.042(5) 0.029(4) -0.008(4) -0.009(4) -0.003(4)
C23 0.022(4) 0.045(5) 0.055(5) -0.003(4) -0.011(4) -0.004(3)
C24 0.042(5) 0.047(5) 0.027(4) -0.006(4) -0.020(3) 0.001(4)
C25 0.046(5) 0.034(4) 0.027(4) -0.007(3) -0.004(3) -0.007(4)
C26 0.030(4) 0.031(4) 0.022(4) 0.001(3) 0.004(3) -0.003(3)
C31 0.021(4) 0.025(4) 0.015(3) -0.006(3) -0.001(3) 0.000(3)
C32 0.046(5) 0.036(4) 0.019(4) -0.001(3) 0.002(3) -0.004(3)
C33 0.071(6) 0.032(4) 0.023(4) 0.005(3) 0.013(4) -0.013(4)
C34 0.057(6) 0.036(5) 0.022(4) 0.004(3) -0.004(4) 0.003(4)
C35 0.043(5) 0.030(4) 0.024(4) 0.002(3) -0.009(3) 0.001(3)
C36 0.035(4) 0.024(4) 0.017(3) -0.003(3) 0.002(3) -0.005(3)
C41 0.027(4) 0.026(4) 0.013(3) 0.005(3) 0.005(2) -0.002(3)
C42 0.036(4) 0.034(4) 0.025(4) -0.006(3) 0.002(3) -0.013(3)
C43 0.050(5) 0.057(5) 0.020(4) 0.001(4) 0.006(3) -0.016(4)
C44 0.046(5) 0.080(6) 0.023(4) 0.013(4) -0.013(3) -0.005(5)
C45 0.045(5) 0.045(5) 0.028(4) 0.014(4) -0.002(3) 0.003(4)
C46 0.028(4) 0.039(4) 0.026(4) 0.005(3) -0.009(3) -0.005(3)
C51 0.020(4) 0.027(4) 0.015(3) -0.010(3) 0.009(3) -0.006(3)
C52 0.030(4) 0.029(4) 0.023(4) -0.006(3) 0.002(3) -0.001(3)
C53 0.039(5) 0.039(4) 0.019(4) 0.000(3) -0.003(3) -0.008(3)
C54 0.017(4) 0.052(5) 0.033(4) 0.009(4) 0.005(3) 0.000(3)
C55 0.038(5) 0.047(5) 0.026(4) 0.007(3) 0.014(3) 0.013(4)
C56 0.023(4) 0.033(4) 0.022(3) 0.005(3) 0.007(3) 0.004(3)
C62 0.015(3) 0.025(4) 0.022(3) -0.003(3) -0.001(3) -0.002(3)
C63 0.045(5) 0.022(4) 0.022(4) -0.006(3) 0.005(3) -0.004(3)
C64 0.042(5) 0.022(4) 0.038(4) -0.002(3) -0.007(3) 0.006(3)
C65 0.043(5) 0.019(4) 0.026(4) -0.004(3) -0.002(3) 0.005(3)
C66 0.052(5) 0.036(5) 0.031(4) 0.003(4) -0.016(4) 0.016(4)
C67 0.050(5) 0.055(5) 0.018(4) 0.003(4) -0.016(3) 0.018(4)
C68 0.055(5) 0.030(4) 0.016(4) -0.006(3) 0.002(3) 0.003(3)
C69 0.031(4) 0.025(4) 0.036(4) 0.004(3) 0.002(3) 0.002(3)
C70 0.032(4) 0.026(4) 0.018(3) -0.004(3) 0.004(3) 0.006(3)
C300 0.066(6) 0.040(5) 0.026(4) 0.003(4) 0.019(4) 0.003(4)
N1 0.019(3) 0.016(3) 0.025(3) -0.002(2) 0.002(2) -0.001(2)
P1 0.0227(9) 0.0237(10) 0.0157(8) 0.0001(7) -0.0013(7) -0.0008(7)
P2 0.0202(9) 0.0255(9) 0.0131(8) -0.0018(7) -0.0009(7) -0.0013(7)
Cl1 0.0339(10) 0.0294(9) 0.0163(8) 0.0003(7) 0.0025(7) -0.0001(7)
Cl2 0.0285(9) 0.0244(9) 0.0234(8) -0.0012(7) 0.0034(7) 0.0056(7)
Cl10 0.0770(17) 0.0717(16) 0.0318(11) 0.0143(11) 0.0170(11) 0.0252(12)
Cl20 0.0658(16) 0.0595(14) 0.0394(12) 0.0117(10) 0.0114(10) 0.0221(11)
Ru1 0.0243(3) 0.0206(2) 0.0133(2) -0.0011(2) -0.00158(18) 0.0008(2)

loop_
_atom_type_symbol
_atom_type_description
_atom_type_scat_dispersion_real
_atom_type_scat_dispersion_imag
_atom_type_scat_source
C C 0.0033 0.0016 'International Tables Vol C Tables 4.2.6.8 and 6.1.1.4'
H H 0 0 'International Tables Vol C Tables 4.2.6.8 and 6.1.1.4'
N N 0.0061 0.0033 'International Tables Vol C Tables 4.2.6.8 and 6.1.1.4'
P P 0.1023 0.0942 'International Tables Vol C Tables 4.2.6.8 and 6.1.1.4'
Cl Cl 0.1484 0.1585 'International Tables Vol C Tables 4.2.6.8 and 6.1.1.4'
Ru Ru -1.2594 0.8363 'International Tables Vol C Tables 4.2.6.8 and 6.1.1.4'

loop_
_geom_angle_atom_site_label_1
_geom_angle_atom_site_label_2
_geom_angle_atom_site_label_3
_geom_angle
C62 C1 P2 111.4(4)
C62 C1 H1A 109.3
P2 C1 H1A 109.3
C62 C1 H1B 109.3
P2 C1 H1B 109.3
H1A C1 H1B 108
C12 C11 C16 118.7(6)
C12 C11 P1 120.6(5)
C16 C11 P1 120.2(5)
C13 C12 C11 121.6(7)
C13 C12 H12 119.2
C11 C12 H12 119.2
C12 C13 C14 119.4(7)
C12 C13 H13 120.3
C14 C13 H13 120.3
C13 C14 C15 121.4(7)
C13 C14 H14 119.3
C15 C14 H14 119.3
C16 C15 C14 116.6(7)
C16 C15 H15 121.7
C14 C15 H15 121.7
C15 C16 C11 122.3(6)
C15 C16 H16 118.8
C11 C16 H16 118.8
C22 C21 C26 118.1(6)
C22 C21 P1 123.8(5)
C26 C21 P1 118.1(5)
C23 C22 C21 120.4(7)
C23 C22 H22 119.8
C21 C22 H22 119.8
C22 C23 C24 119.9(7)
C22 C23 H23 120
C24 C23 H23 120
C25 C24 C23 120.0(6)
C25 C24 H24 120
C23 C24 H24 120
C24 C25 C26 120.5(7)
C24 C25 H25 119.7
C26 C25 H25 119.7
C21 C26 C25 120.7(6)
C21 C26 H26 119.6
C25 C26 H26 119.6
C36 C31 C32 119.8(6)
C36 C31 P1 121.6(5)
C32 C31 P1 118.5(5)
C31 C32 C33 118.5(7)
C31 C32 H32 120.8
C33 C32 H32 120.8
C34 C33 C32 120.5(7)
C34 C33 H33 119.7
C32 C33 H33 119.7
C35 C34 C33 119.3(7)
C35 C34 H34 120.3
C33 C34 H34 120.3
C34 C35 C36 122.1(7)
C34 C35 H35 118.9
C36 C35 H35 118.9
C31 C36 C35 119.8(6)
C31 C36 H36 120.1
C35 C36 H36 120.1
C46 C41 C42 107.7(5)
C46 C41 P2 113.3(4)
C42 C41 P2 115.6(4)
C43 C42 C41 110.6(5)
C43 C42 H42A 109.5
C41 C42 H42A 109.5
C43 C42 H42B 109.5
C41 C42 H42B 109.5
H42A C42 H42B 108.1
C42 C43 C44 112.5(6)
C42 C43 H43A 109.1
C44 C43 H43A 109.1
C42 C43 H43B 109.1
C44 C43 H43B 109.1
H43A C43 H43B 107.8
C43 C44 C45 110.9(6)
C43 C44 H44A 109.5
C45 C44 H44A 109.5
C43 C44 H44B 109.5
C45 C44 H44B 109.5
H44A C44 H44B 108
C46 C45 C44 110.4(6)
C46 C45 H45A 109.6
C44 C45 H45A 109.6
C46 C45 H45B 109.6
C44 C45 H45B 109.6
H45A C45 H45B 108.1
C45 C46 C41 111.7(5)
C45 C46 H46A 109.3
C41 C46 H46A 109.3
C45 C46 H46B 109.3
C41 C46 H46B 109.3
H46A C46 H46B 107.9
C52 C51 C56 110.0(5)
C52 C51 P2 117.1(4)
C56 C51 P2 111.6(4)
C51 C52 C53 108.8(5)
C51 C52 H52A 109.9
C53 C52 H52A 109.9
C51 C52 H52B 109.9
C53 C52 H52B 109.9
H52A C52 H52B 108.3
C54 C53 C52 112.9(6)
C54 C53 H53A 109
C52 C53 H53A 109
C54 C53 H53B 109
C52 C53 H53B 109
H53A C53 H53B 107.8
C55 C54 C53 113.2(6)
C55 C54 H54A 108.9
C53 C54 H54A 108.9
C55 C54 H54B 108.9
C53 C54 H54B 108.9
H54A C54 H54B 107.8
C54 C55 C56 110.9(5)
C54 C55 H55A 109.5
C56 C55 H55A 109.5
C54 C55 H55B 109.5
C56 C55 H55B 109.5
H55A C55 H55B 108.1
C55 C56 C51 109.0(5)
C55 C56 H56A 109.9
C51 C56 H56A 109.9
C55 C56 H56B 109.9
C51 C56 H56B 109.9
H56A C56 H56B 108.3
N1 C62 C63 122.5(6)
N1 C62 C1 116.6(5)
C63 C62 C1 120.9(5)
C64 C63 C62 119.1(6)
C64 C63 H63 120.4
C62 C63 H63 120.4
C63 C64 C65 120.1(6)
C63 C64 H64 119.9
C65 C64 H64 119.9
C64 C65 C70 118.9(6)
C64 C65 C66 123.4(6)
C70 C65 C66 117.8(6)
C67 C66 C65 121.0(6)
C67 C66 H66 119.5
C65 C66 H66 119.5
C66 C67 C68 121.7(7)
C66 C67 H67 119.2
C68 C67 H67 119.2
C67 C68 C69 120.6(7)
C67 C68 H68 119.7
C69 C68 H68 119.7
C68 C69 C70 120.4(6)
C68 C69 H69 119.8
C70 C69 H69 119.8
N1 C70 C69 121.2(6)
N1 C70 C65 120.3(6)
C69 C70 C65 118.5(6)
Cl20 C300 Cl10 112.4(4)
Cl20 C300 H30A 109.1
Cl10 C300 H30A 109.1
Cl20 C300 H30B 109.1
Cl10 C300 H30B 109.1
H30A C300 H30B 107.9
C62 N1 C70 119.0(5)
C62 N1 Ru1 122.1(4)
C70 N1 Ru1 118.5(4)
C21 P1 C11 104.8(3)
C21 P1 C31 101.2(3)
C11 P1 C31 102.2(3)
C21 P1 Ru1 106.2(2)
C11 P1 Ru1 115.22(19)
C31 P1 Ru1 124.8(2)
C1 P2 C51 104.0(3)
C1 P2 C41 103.9(3)
C51 P2 C41 110.8(3)
C1 P2 Ru1 102.2(2)
C51 P2 Ru1 110.88(19)
C41 P2 Ru1 122.7(2)
N1 Ru1 P2 83.72(15)
N1 Ru1 P1 93.90(14)
P2 Ru1 P1 96.16(6)
N1 Ru1 Cl2 167.55(14)
P2 Ru1 Cl2 105.53(6)
P1 Ru1 Cl2 93.36(6)
N1 Ru1 Cl1 82.32(14)
P2 Ru1 Cl1 99.86(6)
P1 Ru1 Cl1 163.00(6)
Cl2 Ru1 Cl1 87.81(6)

loop_
_geom_bond_atom_site_label_1
_geom_bond_atom_site_label_2
_geom_bond_distance
C1 C62 1.490(8)
C1 P2 1.844(6)
C1 H1A 0.97
C1 H1B 0.97
C11 C12 1.368(9)
C11 C16 1.400(9)
C11 P1 1.854(6)
C12 C13 1.369(9)
C12 H12 0.93
C13 C14 1.386(10)
C13 H13 0.93
C14 C15 1.415(10)
C14 H14 0.93
C15 C16 1.382(8)
C15 H15 0.93
C16 H16 0.93
C21 C22 1.385(9)
C21 C26 1.379(8)
C21 P1 1.840(6)
C22 C23 1.381(9)
C22 H22 0.93
C23 C24 1.390(9)
C23 H23 0.93
C24 C25 1.327(9)
C24 H24 0.93
C25 C26 1.398(9)
C25 H25 0.93
C26 H26 0.93
C31 C36 1.373(8)
C31 C32 1.397(8)
C31 P1 1.858(6)
C32 C33 1.417(9)
C32 H32 0.93
C33 C34 1.371(10)
C33 H33 0.93
C34 C35 1.351(9)
C34 H34 0.93
C35 C36 1.379(8)
C35 H35 0.93
C36 H36 0.93
C41 C46 1.548(8)
C41 C42 1.562(8)
C41 P2 1.854(6)
C42 C43 1.508(9)
C42 H42A 0.97
C42 H42B 0.97
C43 C44 1.515(10)
C43 H43A 0.97
C43 H43B 0.97
C44 C45 1.529(10)
C44 H44A 0.97
C44 H44B 0.97
C45 C46 1.531(8)
C45 H45A 0.97
C45 H45B 0.97
C46 H46A 0.97
C46 H46B 0.97
C51 C52 1.530(8)
C51 C56 1.571(8)
C51 P2 1.851(6)
C52 C53 1.534(8)
C52 H52A 0.97
C52 H52B 0.97
C53 C54 1.523(9)
C53 H53A 0.97
C53 H53B 0.97
C54 C55 1.519(9)
C54 H54A 0.97
C54 H54B 0.97
C55 C56 1.528(8)
C55 H55A 0.97
C55 H55B 0.97
C56 H56A 0.97
C56 H56B 0.97
C62 N1 1.341(7)
C62 C63 1.396(8)
C63 C64 1.376(9)
C63 H63 0.93
C64 C65 1.372(9)
C64 H64 0.93
C65 C70 1.436(8)
C65 C66 1.431(9)
C66 C67 1.350(10)
C66 H66 0.93
C67 C68 1.371(9)
C67 H67 0.93
C68 C69 1.378(9)
C68 H68 0.93
C69 C70 1.422(9)
C69 H69 0.93
C70 N1 1.369(8)
C300 Cl20 1.727(7)
C300 Cl10 1.768(7)
C300 H30A 0.97
C300 H30B 0.97
N1 Ru1 2.080(5)
P1 Ru1 2.2754(17)
P2 Ru1 2.2038(17)
Cl1 Ru1 2.4275(16)
Cl2 Ru1 2.4031(17)
